data_4302274
loop_
_publ_author_name
'Tonks, Ian A.'
'Henling, Larry M.'
'Day, Michael W.'
'Bercaw, John E.'

_publ_section_title
;
 Amine, Amido, and Imido Complexes of Tantalum Supported by a Pyridine-Linked
 Bis(phenolate) Pincer Ligand: Ta--N \p-Bonding Influences Pincer Ligand
 Geometry
;
_journal_coden_ASTM INOCAJ
_journal_issue 12
_journal_name_full 'Inorganic Chemistry'
_journal_page_first 5096
_journal_page_last 5105
_journal_paper_doi 10.1021/ic802234x
_journal_volume 48
_journal_year 2009
_chemical_formula_moiety 'C41 H55 Cl N3 O2 Ta'
_chemical_formula_sum 'C41 H55 Cl N3 O2 Ta'
_chemical_formula_weight 838.28
_space_group_IT_number 2
_symmetry_cell_setting triclinic
_symmetry_space_group_name_Hall '-P 1'
_symmetry_space_group_name_H-M 'P -1'
_atom_sites_solution_hydrogens difmap
_atom_sites_solution_primary direct
_atom_sites_solution_secondary difmap
_audit_creation_method SHELXL-97
_cell_angle_alpha 80.804(3)
_cell_angle_beta 89.355(3)
_cell_angle_gamma 81.578(3)
_cell_formula_units_Z 2
_cell_length_a 9.9628(5)
_cell_length_b 10.6118(5)
_cell_length_c 18.9240(9)
_cell_measurement_reflns_used 9137
_cell_measurement_temperature 100(2)
_cell_measurement_theta_max 34.73
_cell_measurement_theta_min 2.18
_cell_volume 1953.54(17)
_computing_cell_refinement 'Bruker SAINT-Plus v7.34A'
_computing_data_collection 'Bruker APEX2 v2.1-0'
_computing_data_reduction 'Bruker SAINT-Plus v7.34A'
_computing_molecular_graphics 'Bruker XP v5.1'
_computing_publication_material 'Bruker XCIF 2008'
_computing_structure_refinement 'SHELXL-97 (Sheldrick, 2008)'
_computing_structure_solution 'SHELXS-97 (Sheldrick, 2008)'
_diffrn_ambient_temperature 100(2)
_diffrn_measured_fraction_theta_full 0.905
_diffrn_measured_fraction_theta_max 0.905
_diffrn_measurement_device_type 'Bruker KAPPA APEX II'
_diffrn_measurement_method '\w scans; 15 settings'
_diffrn_radiation_monochromator graphite
_diffrn_radiation_source 'fine-focus sealed tube'
_diffrn_radiation_type MoK\a
_diffrn_radiation_wavelength 0.71073
_diffrn_reflns_av_R_equivalents 0.0505
_diffrn_reflns_av_sigmaI/netI 0.0618
_diffrn_reflns_limit_h_max 14
_diffrn_reflns_limit_h_min -15
_diffrn_reflns_limit_k_max 17
_diffrn_reflns_limit_k_min -17
_diffrn_reflns_limit_l_max 30
_diffrn_reflns_limit_l_min -29
_diffrn_reflns_number 58512
_diffrn_reflns_theta_full 35.14
_diffrn_reflns_theta_max 35.14
_diffrn_reflns_theta_min 1.97
_exptl_absorpt_coefficient_mu 2.919
_exptl_absorpt_correction_T_max 0.8444
_exptl_absorpt_correction_T_min 0.7791
_exptl_absorpt_correction_type none
_exptl_crystal_colour Yellow
_exptl_crystal_density_diffrn 1.425
_exptl_crystal_density_meas 0
_exptl_crystal_density_method 'not measured'
_exptl_crystal_description Block
_exptl_crystal_F_000 856
_exptl_crystal_size_max 0.09
_exptl_crystal_size_mid 0.09
_exptl_crystal_size_min 0.06
_refine_diff_density_max 3.936
_refine_diff_density_min -2.313
_refine_diff_density_rms 0.134
_refine_ls_extinction_method none
_refine_ls_goodness_of_fit_ref 1.281
_refine_ls_hydrogen_treatment Unrestrained
_refine_ls_matrix_type 'Full matrix'
_refine_ls_number_parameters 653
_refine_ls_number_reflns 15730
_refine_ls_number_restraints 0
_refine_ls_restrained_S_all 1.281
_refine_ls_R_factor_all 0.0473
_refine_ls_R_factor_gt 0.0326
_refine_ls_shift/su_max 0.005
_refine_ls_shift/su_mean 0.000
_refine_ls_structure_factor_coef Fsqd
_refine_ls_weighting_details w=1/s^2^(Fo^2^)
_refine_ls_weighting_scheme sigma
_refine_ls_wR_factor_gt 0.0452
_refine_ls_wR_factor_ref 0.0462
_reflns_number_gt 12866
_reflns_number_total 15730
_reflns_threshold_expression >2sigma(I)
_cod_data_source_file ic802234x_si_002_5.cif
_cod_data_source_block complex4
_cod_depositor_comments
;
The following automatic conversions were performed:
'_symmetry_cell_setting' value 'Triclinic' changed to 'triclinic'
according to '/home/saulius/struct/CIF-dictionaries/cif_core.dic'
dictionary named 'cif_core.dic' version 2.4.1 from
2010-06-29.

'_refine_ls_weighting_scheme' value 'Sigma' changed to
'sigma' according to '/home/saulius/struct/CIF-dictionaries/cif_core.dic'
dictionary named 'cif_core.dic' version 2.4.1 from 2010-06-29.

Automatic conversion script
Id: cif_fix_enum 1527 2010-12-29 10:47:43Z saulius 

The following automatic conversions were performed:

'_atom_sites_solution_primary' value 'Direct methods' was changed to
'direct'.

'_atom_sites_solution_secondary' value 'Difference Fourier map' was
changed to 'difmap'.

'_atom_sites_solution_hydrogens' value 'Difference Fourier map' was
changed to 'difmap'.

Automatic conversion script
Id: cif_fix_values 6452 2018-10-05 10:23:21Z andrius 
;
_cod_original_cell_volume 1953.54(16)
_cod_database_code 4302274

loop_
_symmetry_equiv_pos_as_xyz
'x, y, z'
'-x, -y, -z'

loop_
_atom_site_label
_atom_site_type_symbol
_atom_site_fract_x
_atom_site_fract_y
_atom_site_fract_z
_atom_site_U_iso_or_equiv
_atom_site_adp_type
_atom_site_occupancy
_atom_site_symmetry_multiplicity
_atom_site_calc_flag
_atom_site_refinement_flags
_atom_site_disorder_assembly
_atom_site_disorder_group
Ta1 Ta 0.704276(9) 0.581151(8) 0.712899(5) 0.01235(2) Uani 1 1 d . . .
Cl1 Cl 0.48344(5) 0.63554(5) 0.65853(3) 0.02159(11) Uani 1 1 d . . .
O1 O 0.66003(13) 0.68363(12) 0.78869(7) 0.0148(3) Uani 1 1 d . . .
O2 O 0.80021(13) 0.53926(12) 0.62648(7) 0.0127(3) Uani 1 1 d . . .
N1 N 0.91954(16) 0.58834(14) 0.75193(9) 0.0110(3) Uani 1 1 d . . .
N2 N 0.72818(18) 0.79121(17) 0.64152(10) 0.0190(4) Uani 1 1 d . . .
N3 N 0.70061(16) 0.42030(15) 0.75743(9) 0.0150(4) Uani 1 1 d . . .
C1 C 0.7100(2) 0.69369(17) 0.85247(10) 0.0129(4) Uani 1 1 d . . .
C2 C 0.6231(2) 0.71660(17) 0.91046(11) 0.0141(4) Uani 1 1 d . . .
C3 C 0.6844(2) 0.72927(19) 0.97381(11) 0.0159(4) Uani 1 1 d . . .
C4 C 0.8248(2) 0.71995(18) 0.98406(11) 0.0154(4) Uani 1 1 d . . .
C5 C 0.9048(2) 0.69805(19) 0.92582(11) 0.0156(4) Uani 1 1 d . . .
C6 C 0.8508(2) 0.68594(17) 0.85998(10) 0.0127(4) Uani 1 1 d . . .
C7 C 0.94547(19) 0.66383(17) 0.80082(10) 0.0126(4) Uani 1 1 d . . .
C8 C 1.0672(2) 0.71452(19) 0.79910(11) 0.0142(4) Uani 1 1 d . . .
C9 C 1.1680(2) 0.6782(2) 0.75318(11) 0.0158(4) Uani 1 1 d . . .
C10 C 1.1495(2) 0.58778(19) 0.71185(11) 0.0149(4) Uani 1 1 d . . .
C11 C 1.02574(19) 0.54239(17) 0.71191(10) 0.0122(4) Uani 1 1 d . . .
C12 C 1.01399(19) 0.43850(17) 0.66994(10) 0.0122(4) Uani 1 1 d . . .
C13 C 1.1231(2) 0.33776(19) 0.67323(11) 0.0143(4) Uani 1 1 d . . .
C14 C 1.1219(2) 0.23908(18) 0.63415(11) 0.0154(4) Uani 1 1 d . . .
C15 C 1.0086(2) 0.24488(19) 0.58977(11) 0.0159(4) Uani 1 1 d . . .
C16 C 0.8972(2) 0.34208(18) 0.58383(11) 0.0140(4) Uani 1 1 d . . .
C17 C 0.90203(19) 0.43882(17) 0.62629(10) 0.0123(4) Uani 1 1 d . . .
C18 C 0.4685(2) 0.72719(19) 0.90213(11) 0.0169(4) Uani 1 1 d . . .
C19 C 0.4162(2) 0.8330(2) 0.83946(13) 0.0204(5) Uani 1 1 d . . .
C20 C 0.3948(2) 0.7620(3) 0.96897(14) 0.0275(5) Uani 1 1 d . . .
C21 C 0.4322(2) 0.5966(2) 0.88963(14) 0.0225(5) Uani 1 1 d . . .
C22 C 0.8829(2) 0.7380(2) 1.05548(12) 0.0206(5) Uani 1 1 d . . .
C23 C 0.8341(3) 0.8760(3) 1.06863(17) 0.0387(7) Uani 1 1 d . . .
C24 C 1.0381(3) 0.7146(4) 1.05698(17) 0.0422(8) Uani 1 1 d . . .
C25 C 0.8346(3) 0.6433(3) 1.11623(15) 0.0365(7) Uani 1 1 d . . .
C26 C 1.2398(2) 0.12723(19) 0.63813(12) 0.0194(5) Uani 1 1 d . . .
C27 C 1.3047(3) 0.1284(3) 0.56467(15) 0.0310(6) Uani 1 1 d . . .
C28 C 1.1870(3) -0.0009(2) 0.66030(19) 0.0383(7) Uani 1 1 d . . .
C29 C 1.3492(3) 0.1397(3) 0.69127(17) 0.0347(7) Uani 1 1 d . . .
C30 C 0.7748(2) 0.34148(18) 0.53584(11) 0.0162(4) Uani 1 1 d . . .
C31 C 0.7468(3) 0.4699(2) 0.48425(13) 0.0231(5) Uani 1 1 d . . .
C32 C 0.6496(2) 0.3211(2) 0.58124(14) 0.0230(5) Uani 1 1 d . . .
C33 C 0.7976(3) 0.2343(2) 0.49033(14) 0.0246(5) Uani 1 1 d . . .
C34 C 0.6497(3) 0.9027(3) 0.66546(19) 0.0440(8) Uani 1 1 d . . .
C35 C 0.8658(3) 0.8176(3) 0.62141(16) 0.0303(6) Uani 1 1 d . . .
C36 C 0.7087(2) 0.29187(19) 0.78761(11) 0.0182(4) Uani 1 1 d . . .
C37 C 0.6059(3) 0.2497(2) 0.83126(14) 0.0307(6) Uani 1 1 d . . .
C38 C 0.6162(3) 0.1211(2) 0.86233(15) 0.0396(7) Uani 1 1 d . . .
C39 C 0.7270(3) 0.0349(2) 0.85100(14) 0.0353(7) Uani 1 1 d . . .
C40 C 0.8275(3) 0.0736(2) 0.80630(14) 0.0297(6) Uani 1 1 d . . .
C41 C 0.8186(2) 0.2009(2) 0.77438(13) 0.0239(5) Uani 1 1 d . . .
H2 H 0.682(2) 0.785(2) 0.6013(13) 0.034(7) Uiso 1 1 d . . .
H3 H 0.635(2) 0.7425(19) 1.0112(12) 0.021(6) Uiso 1 1 d . . .
H5 H 0.989(2) 0.6895(18) 0.9295(11) 0.011(5) Uiso 1 1 d . . .
H8 H 1.0735(19) 0.7650(17) 0.8310(10) 0.005(5) Uiso 1 1 d . . .
H9 H 1.237(2) 0.7090(19) 0.7514(11) 0.017(6) Uiso 1 1 d . . .
H10 H 1.206(2) 0.5601(18) 0.6832(11) 0.010(5) Uiso 1 1 d . . .
H13 H 1.194(2) 0.3381(18) 0.7029(11) 0.012(5) Uiso 1 1 d . . .
H15 H 1.0027(18) 0.1829(17) 0.5613(10) 0.004(5) Uiso 1 1 d . . .
H19A H 0.320(2) 0.845(2) 0.8429(12) 0.033(7) Uiso 1 1 d . . .
H19B H 0.449(2) 0.8051(19) 0.7937(12) 0.017(6) Uiso 1 1 d . . .
H19C H 0.432(3) 0.903(2) 0.8462(14) 0.040(8) Uiso 1 1 d . . .
H20A H 0.418(2) 0.6997(19) 1.0083(11) 0.014(6) Uiso 1 1 d . . .
H20B H 0.303(3) 0.767(2) 0.9541(13) 0.035(7) Uiso 1 1 d . . .
H20C H 0.409(2) 0.841(2) 0.9783(12) 0.021(6) Uiso 1 1 d . . .
H21A H 0.456(2) 0.540(2) 0.9265(13) 0.027(7) Uiso 1 1 d . . .
H21B H 0.472(2) 0.5719(18) 0.8465(11) 0.011(5) Uiso 1 1 d . . .
H21C H 0.343(2) 0.600(2) 0.8892(12) 0.026(7) Uiso 1 1 d . . .
H23A H 0.872(3) 0.936(2) 1.0324(15) 0.046(8) Uiso 1 1 d . . .
H23B H 0.875(3) 0.888(3) 1.1133(17) 0.065(10) Uiso 1 1 d . . .
H23C H 0.735(3) 0.884(2) 1.0721(14) 0.050(9) Uiso 1 1 d . . .
H24A H 1.064(3) 0.623(3) 1.0481(15) 0.052(9) Uiso 1 1 d . . .
H24B H 1.057(3) 0.716(3) 1.1013(17) 0.070(11) Uiso 1 1 d . . .
H24C H 1.063(3) 0.789(3) 1.0160(16) 0.068(10) Uiso 1 1 d . . .
H25A H 0.737(3) 0.666(3) 1.1204(15) 0.054(9) Uiso 1 1 d . . .
H25B H 0.872(3) 0.659(3) 1.1623(15) 0.057(9) Uiso 1 1 d . . .
H25C H 0.868(3) 0.557(3) 1.1067(16) 0.064(10) Uiso 1 1 d . . .
H27A H 1.346(3) 0.214(2) 0.5537(13) 0.046(8) Uiso 1 1 d . . .
H27B H 1.241(2) 0.125(2) 0.5301(13) 0.032(7) Uiso 1 1 d . . .
H27C H 1.366(3) 0.062(2) 0.5692(13) 0.041(8) Uiso 1 1 d . . .
H28A H 1.111(3) -0.017(2) 0.6243(15) 0.057(9) Uiso 1 1 d . . .
H28B H 1.160(3) -0.001(3) 0.7063(17) 0.064(11) Uiso 1 1 d . . .
H28C H 1.259(3) -0.069(2) 0.6602(14) 0.048(8) Uiso 1 1 d . . .
H29A H 1.413(3) 0.072(2) 0.6916(13) 0.038(7) Uiso 1 1 d . . .
H29B H 1.312(3) 0.140(2) 0.7357(14) 0.036(8) Uiso 1 1 d . . .
H29C H 1.391(2) 0.220(2) 0.6692(11) 0.020(6) Uiso 1 1 d . . .
H31A H 0.828(3) 0.486(2) 0.4570(13) 0.039(8) Uiso 1 1 d . . .
H31B H 0.729(2) 0.535(2) 0.5056(12) 0.021(6) Uiso 1 1 d . . .
H31C H 0.676(2) 0.463(2) 0.4545(13) 0.027(7) Uiso 1 1 d . . .
H32A H 0.569(2) 0.319(2) 0.5490(12) 0.030(7) Uiso 1 1 d . . .
H32B H 0.626(2) 0.376(2) 0.6069(12) 0.019(6) Uiso 1 1 d . . .
H32C H 0.664(2) 0.246(2) 0.6160(12) 0.028(7) Uiso 1 1 d . . .
H33A H 0.876(2) 0.2413(19) 0.4614(12) 0.022(6) Uiso 1 1 d . . .
H33B H 0.722(2) 0.2424(19) 0.4639(12) 0.019(6) Uiso 1 1 d . . .
H33C H 0.817(2) 0.161(2) 0.5189(12) 0.018(6) Uiso 1 1 d . . .
H34A H 0.711(2) 0.920(2) 0.7094(13) 0.030(7) Uiso 1 1 d . . .
H34B H 0.561(3) 0.878(3) 0.6803(17) 0.072(11) Uiso 1 1 d . . .
H34C H 0.643(3) 0.967(3) 0.6293(15) 0.049(9) Uiso 1 1 d . . .
H35A H 0.864(2) 0.896(2) 0.5866(12) 0.026(6) Uiso 1 1 d . . .
H35B H 0.916(3) 0.744(2) 0.5991(14) 0.046(8) Uiso 1 1 d . . .
H35C H 0.908(3) 0.831(2) 0.6630(14) 0.037(8) Uiso 1 1 d . . .
H37 H 0.524(2) 0.313(2) 0.8349(13) 0.037(7) Uiso 1 1 d . . .
H38 H 0.555(3) 0.096(2) 0.8924(15) 0.051(9) Uiso 1 1 d . . .
H39 H 0.737(2) -0.041(2) 0.8711(12) 0.030(7) Uiso 1 1 d . . .
H40 H 0.897(2) 0.020(2) 0.7961(11) 0.017(6) Uiso 1 1 d . . .
H41 H 0.873(2) 0.227(2) 0.7444(12) 0.020(6) Uiso 1 1 d . . .

loop_
_atom_site_aniso_label
_atom_site_aniso_U_11
_atom_site_aniso_U_22
_atom_site_aniso_U_33
_atom_site_aniso_U_23
_atom_site_aniso_U_13
_atom_site_aniso_U_12
Ta1 0.00923(4) 0.01605(4) 0.01211(4) -0.00376(3) -0.00064(3) -0.00126(3)
Cl1 0.0117(2) 0.0321(3) 0.0217(3) -0.0084(2) -0.0034(2) -0.0010(2)
O1 0.0121(7) 0.0202(7) 0.0118(7) -0.0031(6) -0.0036(6) -0.0003(5)
O2 0.0110(7) 0.0148(6) 0.0116(7) -0.0024(5) -0.0018(5) 0.0010(5)
N1 0.0102(8) 0.0116(7) 0.0107(8) -0.0013(6) -0.0012(6) 0.0000(6)
N2 0.0177(9) 0.0185(9) 0.0193(10) -0.0010(7) -0.0010(8) 0.0001(7)
N3 0.0124(8) 0.0164(8) 0.0170(9) -0.0030(7) -0.0020(7) -0.0043(6)
C1 0.0148(10) 0.0110(8) 0.0125(10) -0.0008(7) -0.0005(8) -0.0020(7)
C2 0.0136(10) 0.0135(9) 0.0150(11) -0.0021(8) 0.0004(8) -0.0016(7)
C3 0.0194(11) 0.0163(9) 0.0121(11) -0.0024(8) 0.0045(9) -0.0026(8)
C4 0.0166(10) 0.0156(9) 0.0139(10) -0.0027(8) -0.0008(8) -0.0022(8)
C5 0.0114(10) 0.0179(10) 0.0182(11) -0.0037(8) -0.0010(9) -0.0030(8)
C6 0.0143(10) 0.0115(8) 0.0126(10) -0.0028(7) 0.0008(8) -0.0018(7)
C7 0.0129(10) 0.0137(9) 0.0099(10) -0.0006(7) -0.0015(8) 0.0010(7)
C8 0.0153(10) 0.0150(9) 0.0130(11) -0.0036(8) -0.0011(8) -0.0023(8)
C9 0.0115(10) 0.0197(10) 0.0163(11) -0.0014(8) -0.0015(8) -0.0045(8)
C10 0.0105(9) 0.0195(10) 0.0141(11) -0.0019(8) 0.0013(8) -0.0011(8)
C11 0.0112(9) 0.0142(9) 0.0104(10) -0.0002(7) -0.0009(8) -0.0010(7)
C12 0.0125(9) 0.0136(9) 0.0106(10) -0.0010(7) 0.0032(8) -0.0030(7)
C13 0.0116(10) 0.0177(9) 0.0123(10) 0.0011(8) -0.0002(8) -0.0023(8)
C14 0.0166(10) 0.0140(9) 0.0140(10) 0.0002(8) 0.0038(8) -0.0002(8)
C15 0.0192(11) 0.0145(9) 0.0151(11) -0.0046(8) 0.0035(9) -0.0035(8)
C16 0.0153(10) 0.0153(9) 0.0120(10) -0.0014(8) 0.0023(8) -0.0054(8)
C17 0.0114(9) 0.0131(9) 0.0114(10) 0.0012(7) 0.0032(8) -0.0019(7)
C18 0.0124(10) 0.0217(10) 0.0167(11) -0.0037(8) 0.0003(8) -0.0020(8)
C19 0.0139(11) 0.0205(11) 0.0267(14) -0.0068(10) -0.0019(10) 0.0011(9)
C20 0.0162(12) 0.0439(16) 0.0226(14) -0.0085(12) 0.0015(10) -0.0014(11)
C21 0.0152(12) 0.0258(12) 0.0259(14) 0.0009(10) -0.0013(10) -0.0069(9)
C22 0.0190(11) 0.0283(11) 0.0166(11) -0.0082(9) -0.0002(9) -0.0048(9)
C23 0.0493(19) 0.0378(15) 0.0337(17) -0.0190(13) -0.0054(15) -0.0070(14)
C24 0.0269(15) 0.080(2) 0.0246(16) -0.0239(16) -0.0038(12) -0.0063(15)
C25 0.0372(17) 0.0495(18) 0.0216(15) 0.0000(13) -0.0067(12) -0.0077(14)
C26 0.0182(11) 0.0180(10) 0.0208(12) -0.0055(8) -0.0006(9) 0.0036(8)
C27 0.0240(14) 0.0351(14) 0.0306(16) -0.0077(12) 0.0016(12) 0.0093(11)
C28 0.0378(17) 0.0194(12) 0.052(2) 0.0017(12) 0.0041(15) 0.0054(11)
C29 0.0290(15) 0.0333(14) 0.0385(18) -0.0135(13) -0.0096(13) 0.0162(12)
C30 0.0156(10) 0.0175(9) 0.0165(11) -0.0052(8) -0.0004(8) -0.0029(8)
C31 0.0270(13) 0.0259(12) 0.0170(12) -0.0046(10) -0.0075(10) -0.0043(10)
C32 0.0176(12) 0.0304(13) 0.0247(13) -0.0105(11) 0.0024(10) -0.0091(10)
C33 0.0215(13) 0.0278(13) 0.0266(14) -0.0120(11) -0.0051(11) -0.0014(10)
C34 0.049(2) 0.0185(12) 0.059(2) 0.0026(13) 0.0198(17) 0.0049(12)
C35 0.0239(13) 0.0300(13) 0.0342(16) 0.0071(12) -0.0020(12) -0.0075(11)
C36 0.0215(11) 0.0194(10) 0.0154(11) -0.0040(8) -0.0004(9) -0.0076(9)
C37 0.0350(15) 0.0266(12) 0.0339(15) -0.0107(11) 0.0160(12) -0.0106(11)
C38 0.060(2) 0.0290(13) 0.0361(17) -0.0091(12) 0.0240(15) -0.0254(13)
C39 0.061(2) 0.0164(11) 0.0299(15) -0.0016(10) 0.0038(13) -0.0114(12)
C40 0.0352(15) 0.0178(11) 0.0350(15) -0.0027(10) -0.0014(12) -0.0020(10)
C41 0.0226(12) 0.0244(11) 0.0248(13) -0.0014(10) 0.0016(10) -0.0070(10)

loop_
_atom_type_symbol
_atom_type_description
_atom_type_scat_dispersion_real
_atom_type_scat_dispersion_imag
_atom_type_scat_source
C C 0.0033 0.0016 'International Tables Vol C Tables 4.2.6.8 and 6.1.1.4'
H H 0.0000 0.0000 'International Tables Vol C Tables 4.2.6.8 and 6.1.1.4'
N N 0.0061 0.0033 'International Tables Vol C Tables 4.2.6.8 and 6.1.1.4'
O O 0.0106 0.0060 'International Tables Vol C Tables 4.2.6.8 and 6.1.1.4'
Cl Cl 0.1484 0.1585 'International Tables Vol C Tables 4.2.6.8 and 6.1.1.4'
Ta Ta -0.7052 6.5227 'International Tables Vol C Tables 4.2.6.8 and 6.1.1.4'

loop_
_geom_angle_atom_site_label_1
_geom_angle_atom_site_label_2
_geom_angle_atom_site_label_3
_geom_angle
_geom_angle_site_symmetry_1
_geom_angle_site_symmetry_3
_geom_angle_publ_flag
N3 Ta1 O1 102.94(7) . . yes
N3 Ta1 O2 98.12(7) . . yes
O1 Ta1 O2 154.01(5) . . yes
N3 Ta1 N1 94.12(6) . . yes
O1 Ta1 N1 80.82(6) . . yes
O2 Ta1 N1 82.66(6) . . yes
N3 Ta1 Cl1 102.00(5) . . yes
O1 Ta1 Cl1 94.23(4) . . yes
O2 Ta1 Cl1 96.12(4) . . yes
N1 Ta1 Cl1 163.84(4) . . yes
N3 Ta1 N2 173.15(7) . . yes
O1 Ta1 N2 83.24(6) . . yes
O2 Ta1 N2 75.15(6) . . yes
N1 Ta1 N2 83.86(6) . . yes
Cl1 Ta1 N2 80.26(5) . . yes
C1 O1 Ta1 138.20(12) . . ?
C17 O2 Ta1 124.00(11) . . ?
C7 N1 C11 117.76(17) . . ?
C7 N1 Ta1 122.51(12) . . ?
C11 N1 Ta1 117.58(13) . . ?
C34 N2 C35 110.5(2) . . ?
C34 N2 Ta1 115.65(16) . . ?
C35 N2 Ta1 118.09(14) . . ?
C34 N2 H2 102.3(16) . . ?
C35 N2 H2 108.8(15) . . ?
Ta1 N2 H2 99.4(14) . . ?
C36 N3 Ta1 174.17(15) . . ?
O1 C1 C6 118.15(17) . . ?
O1 C1 C2 121.24(18) . . ?
C6 C1 C2 120.56(19) . . ?
C3 C2 C1 116.91(19) . . ?
C3 C2 C18 122.35(18) . . ?
C1 C2 C18 120.74(18) . . ?
C2 C3 C4 124.4(2) . . ?
C2 C3 H3 120.1(15) . . ?
C4 C3 H3 115.5(15) . . ?
C5 C4 C3 116.33(19) . . ?
C5 C4 C22 122.98(19) . . ?
C3 C4 C22 120.66(18) . . ?
C4 C5 C6 122.71(19) . . ?
C4 C5 H5 120.0(15) . . ?
C6 C5 H5 117.2(15) . . ?
C5 C6 C1 119.04(18) . . ?
C5 C6 C7 118.36(18) . . ?
C1 C6 C7 122.60(18) . . ?
N1 C7 C8 120.40(18) . . ?
N1 C7 C6 121.23(17) . . ?
C8 C7 C6 118.21(18) . . ?
C9 C8 C7 120.2(2) . . ?
C9 C8 H8 125.4(13) . . ?
C7 C8 H8 114.2(13) . . ?
C10 C9 C8 119.0(2) . . ?
C10 C9 H9 120.9(16) . . ?
C8 C9 H9 120.1(16) . . ?
C9 C10 C11 119.9(2) . . ?
C9 C10 H10 124.7(15) . . ?
C11 C10 H10 115.2(15) . . ?
N1 C11 C10 121.29(19) . . ?
N1 C11 C12 120.91(17) . . ?
C10 C11 C12 117.74(18) . . ?
C17 C12 C13 119.46(19) . . ?
C17 C12 C11 122.92(17) . . ?
C13 C12 C11 117.60(18) . . ?
C14 C13 C12 121.26(19) . . ?
C14 C13 H13 120.5(13) . . ?
C12 C13 H13 118.2(13) . . ?
C13 C14 C15 117.32(18) . . ?
C13 C14 C26 121.75(19) . . ?
C15 C14 C26 120.93(19) . . ?
C16 C15 C14 124.4(2) . . ?
C16 C15 H15 114.1(12) . . ?
C14 C15 H15 121.5(12) . . ?
C15 C16 C17 115.99(19) . . ?
C15 C16 C30 122.00(18) . . ?
C17 C16 C30 121.98(17) . . ?
O2 C17 C12 115.83(18) . . ?
O2 C17 C16 122.59(18) . . ?
C12 C17 C16 121.57(17) . . ?
C20 C18 C19 107.24(18) . . ?
C20 C18 C2 111.79(18) . . ?
C19 C18 C2 110.49(17) . . ?
C20 C18 C21 107.74(19) . . ?
C19 C18 C21 110.21(19) . . ?
C2 C18 C21 109.32(17) . . ?
C18 C19 H19A 105.9(13) . . ?
C18 C19 H19B 109.2(11) . . ?
H19A C19 H19B 113.1(19) . . ?
C18 C19 H19C 111.1(18) . . ?
H19A C19 H19C 101(2) . . ?
H19B C19 H19C 116(2) . . ?
C18 C20 H20A 111.8(13) . . ?
C18 C20 H20B 100.4(15) . . ?
H20A C20 H20B 112.4(19) . . ?
C18 C20 H20C 112.3(14) . . ?
H20A C20 H20C 110(2) . . ?
H20B C20 H20C 109.2(19) . . ?
C18 C21 H21A 109.1(16) . . ?
C18 C21 H21B 111.5(12) . . ?
H21A C21 H21B 112.5(19) . . ?
C18 C21 H21C 109.4(15) . . ?
H21A C21 H21C 102.2(19) . . ?
H21B C21 H21C 111.8(19) . . ?
C25 C22 C24 107.5(2) . . ?
C25 C22 C4 110.18(19) . . ?
C24 C22 C4 112.11(19) . . ?
C25 C22 C23 109.0(2) . . ?
C24 C22 C23 108.9(2) . . ?
C4 C22 C23 109.08(19) . . ?
C22 C23 H23A 109.1(16) . . ?
C22 C23 H23B 108.7(17) . . ?
H23A C23 H23B 104(2) . . ?
C22 C23 H23C 106.4(16) . . ?
H23A C23 H23C 118(2) . . ?
H23B C23 H23C 111(2) . . ?
C22 C24 H24A 104.9(16) . . ?
C22 C24 H24B 103(2) . . ?
H24A C24 H24B 108(3) . . ?
C22 C24 H24C 102.8(16) . . ?
H24A C24 H24C 116(2) . . ?
H24B C24 H24C 120(3) . . ?
C22 C25 H25A 108.2(16) . . ?
C22 C25 H25B 108.6(16) . . ?
H25A C25 H25B 104(2) . . ?
C22 C25 H25C 107.2(17) . . ?
H25A C25 H25C 117(2) . . ?
H25B C25 H25C 112(2) . . ?
C29 C26 C27 107.9(2) . . ?
C29 C26 C28 109.3(2) . . ?
C27 C26 C28 109.0(2) . . ?
C29 C26 C14 111.48(19) . . ?
C27 C26 C14 109.34(17) . . ?
C28 C26 C14 109.81(19) . . ?
C26 C27 H27A 106.2(15) . . ?
C26 C27 H27B 111.2(15) . . ?
H27A C27 H27B 111(2) . . ?
C26 C27 H27C 105.5(17) . . ?
H27A C27 H27C 112(2) . . ?
H27B C27 H27C 111(2) . . ?
C26 C28 H28A 113.5(14) . . ?
C26 C28 H28B 106(2) . . ?
H28A C28 H28B 115(2) . . ?
C26 C28 H28C 109.3(16) . . ?
H28A C28 H28C 106(2) . . ?
H28B C28 H28C 107(2) . . ?
C26 C29 H29A 107.2(17) . . ?
C26 C29 H29B 109.3(17) . . ?
H29A C29 H29B 111(2) . . ?
C26 C29 H29C 105.6(12) . . ?
H29A C29 H29C 106.8(19) . . ?
H29B C29 H29C 117(2) . . ?
C33 C30 C16 112.48(17) . . ?
C33 C30 C32 107.20(18) . . ?
C16 C30 C32 110.35(18) . . ?
C33 C30 C31 107.18(19) . . ?
C16 C30 C31 109.77(17) . . ?
C32 C30 C31 109.77(19) . . ?
C30 C31 H31A 110.2(14) . . ?
C30 C31 H31B 113.0(15) . . ?
H31A C31 H31B 104(2) . . ?
C30 C31 H31C 106.7(14) . . ?
H31A C31 H31C 111(2) . . ?
H31B C31 H31C 112(2) . . ?
C30 C32 H32A 109.8(13) . . ?
C30 C32 H32B 115.3(15) . . ?
H32A C32 H32B 107.2(19) . . ?
C30 C32 H32C 112.8(14) . . ?
H32A C32 H32C 110.5(19) . . ?
H32B C32 H32C 101(2) . . ?
C30 C33 H33A 110.8(14) . . ?
C30 C33 H33B 106.0(14) . . ?
H33A C33 H33B 111.9(19) . . ?
C30 C33 H33C 108.3(15) . . ?
H33A C33 H33C 104.8(18) . . ?
H33B C33 H33C 115(2) . . ?
N2 C34 H34A 103.6(13) . . ?
N2 C34 H34B 106.5(18) . . ?
H34A C34 H34B 114(2) . . ?
N2 C34 H34C 107.6(18) . . ?
H34A C34 H34C 112(2) . . ?
H34B C34 H34C 113(2) . . ?
N2 C35 H35A 112.0(13) . . ?
N2 C35 H35B 110.2(15) . . ?
H35A C35 H35B 107.2(19) . . ?
N2 C35 H35C 106.8(15) . . ?
H35A C35 H35C 107(2) . . ?
H35B C35 H35C 113(2) . . ?
N3 C36 C37 120.4(2) . . ?
N3 C36 C41 121.30(19) . . ?
C37 C36 C41 118.3(2) . . ?
C36 C37 C38 119.9(2) . . ?
C36 C37 H37 117.2(14) . . ?
C38 C37 H37 122.6(14) . . ?
C39 C38 C37 120.8(3) . . ?
C39 C38 H38 119.3(18) . . ?
C37 C38 H38 119.7(18) . . ?
C38 C39 C40 120.2(2) . . ?
C38 C39 H39 122.1(17) . . ?
C40 C39 H39 117.7(17) . . ?
C39 C40 C41 119.9(2) . . ?
C39 C40 H40 122.6(14) . . ?
C41 C40 H40 117.5(14) . . ?
C40 C41 C36 120.8(2) . . ?
C40 C41 H41 123.1(15) . . ?
C36 C41 H41 115.9(15) . . ?

loop_
_geom_bond_atom_site_label_1
_geom_bond_atom_site_label_2
_geom_bond_distance
_geom_bond_site_symmetry_2
_geom_bond_publ_flag
Ta1 N3 1.7840(15) . yes
Ta1 O1 1.9438(14) . yes
Ta1 O2 1.9643(13) . yes
Ta1 N1 2.2918(16) . yes
Ta1 Cl1 2.3920(5) . yes
Ta1 N2 2.4569(17) . yes
O1 C1 1.336(2) . ?
O2 C17 1.360(2) . ?
N1 C7 1.367(2) . ?
N1 C11 1.371(2) . ?
N2 C34 1.453(3) . ?
N2 C35 1.472(3) . ?
N2 H2 0.91(2) . ?
N3 C36 1.382(2) . ?
C1 C6 1.400(3) . ?
C1 C2 1.420(3) . ?
C2 C3 1.386(3) . ?
C2 C18 1.536(3) . ?
C3 C4 1.401(3) . ?
C3 H3 0.88(2) . ?
C4 C5 1.383(3) . ?
C4 C22 1.527(3) . ?
C5 C6 1.395(3) . ?
C5 H5 0.83(2) . ?
C6 C7 1.481(3) . ?
C7 C8 1.395(3) . ?
C8 C9 1.373(3) . ?
C8 H8 0.88(2) . ?
C9 C10 1.364(3) . ?
C9 H9 0.80(2) . ?
C10 C11 1.388(3) . ?
C10 H10 0.83(2) . ?
C11 C12 1.476(3) . ?
C12 C17 1.395(3) . ?
C12 C13 1.403(3) . ?
C13 C14 1.377(3) . ?
C13 H13 0.91(2) . ?
C14 C15 1.403(3) . ?
C14 C26 1.536(3) . ?
C15 C16 1.393(3) . ?
C15 H15 0.923(19) . ?
C16 C17 1.408(3) . ?
C16 C30 1.530(3) . ?
C18 C20 1.524(3) . ?
C18 C19 1.535(3) . ?
C18 C21 1.536(3) . ?
C19 H19A 0.95(2) . ?
C19 H19B 1.00(2) . ?
C19 H19C 0.82(3) . ?
C20 H20A 0.92(2) . ?
C20 H20B 0.95(2) . ?
C20 H20C 0.91(2) . ?
C21 H21A 0.85(2) . ?
C21 H21B 0.96(2) . ?
C21 H21C 0.88(2) . ?
C22 C25 1.524(3) . ?
C22 C24 1.530(3) . ?
C22 C23 1.532(3) . ?
C23 H23A 0.97(3) . ?
C23 H23B 0.98(3) . ?
C23 H23C 0.98(3) . ?
C24 H24A 1.01(3) . ?
C24 H24B 0.87(3) . ?
C24 H24C 1.07(3) . ?
C25 H25A 0.97(3) . ?
C25 H25B 1.00(3) . ?
C25 H25C 0.97(3) . ?
C26 C29 1.525(3) . ?
C26 C27 1.526(3) . ?
C26 C28 1.524(3) . ?
C27 H27A 1.04(3) . ?
C27 H27B 0.92(3) . ?
C27 H27C 0.86(2) . ?
C28 H28A 1.08(3) . ?
C28 H28B 0.91(3) . ?
C28 H28C 0.94(3) . ?
C29 H29A 0.89(2) . ?
C29 H29B 0.92(3) . ?
C29 H29C 1.03(2) . ?
C30 C33 1.523(3) . ?
C30 C32 1.529(3) . ?
C30 C31 1.535(3) . ?
C31 H31A 0.98(3) . ?
C31 H31B 0.85(2) . ?
C31 H31C 0.92(2) . ?
C32 H32A 1.02(2) . ?
C32 H32B 0.83(2) . ?
C32 H32C 0.95(2) . ?
C33 H33A 0.95(2) . ?
C33 H33B 0.90(2) . ?
C33 H33C 0.87(2) . ?
C34 H34A 1.09(2) . ?
C34 H34B 0.99(3) . ?
C34 H34C 0.88(3) . ?
C35 H35A 0.97(2) . ?
C35 H35B 1.01(3) . ?
C35 H35C 0.94(3) . ?
C36 C37 1.389(3) . ?
C36 C41 1.398(3) . ?
C37 C38 1.387(3) . ?
C37 H37 0.99(2) . ?
C38 C39 1.364(4) . ?
C38 H38 0.87(3) . ?
C39 C40 1.370(4) . ?
C39 H39 0.83(2) . ?
C40 C41 1.380(3) . ?
C40 H40 0.87(2) . ?
C41 H41 0.83(2) . ?
